data_7122653
loop_
_publ_author_name
'Fassbender, Jan'
'Schnakenburg, Gregor'
'Gates, Derek P.'
'Espinosa Ferao, Arturo'
'Streubel, Rainer'

_publ_section_title
;
 Unconventional ionic ring-deconstruction pathways of a three-membered
 heterocycle.
;
_journal_issue 99
_journal_name_full 'Chemical communications (Cambridge, England)'
_journal_page_first 14013
_journal_page_last 14016
_journal_paper_doi 10.1039/c8cc08713j
_journal_volume 54
_journal_year 2018
_chemical_formula_moiety 'C16 H22 N O6 P W'
_chemical_formula_sum 'C16 H22 N O6 P W'
_chemical_formula_weight 539.16
_chemical_name_systematic JF-422
_space_group_crystal_system monoclinic
_space_group_IT_number 14
_space_group_name_Hall '-P 2ybc'
_space_group_name_H-M_alt 'P 1 21/c 1'
_symmetry_space_group_name_Hall '-P 2ybc'
_symmetry_space_group_name_H-M 'P 1 21/c 1'
_atom_sites_solution_hydrogens geom
_atom_sites_solution_primary dual
_audit_creation_date 2018-03-15
_audit_creation_method
;
Olex2 1.2
(compiled 2017.03.02 svn.r3394 for OlexSys, GUI svn.r5324)
;
_audit_update_record
;
2018-09-03 deposited with the CCDC.
2018-11-21 downloaded from the CCDC.
;
_cell_angle_alpha 90
_cell_angle_beta 96.2700(10)
_cell_angle_gamma 90
_cell_formula_units_Z 4
_cell_length_a 9.6668(4)
_cell_length_b 16.0328(6)
_cell_length_c 12.9821(5)
_cell_measurement_reflns_used 9832
_cell_measurement_temperature 100
_cell_measurement_theta_max 30.54
_cell_measurement_theta_min 2.47
_cell_volume 2000.01(14)
_computing_cell_refinement 'SAINT v8.34A (Bruker, 2013)'
_computing_data_reduction 'SAINT v8.34A (Bruker, 2013)'
_computing_molecular_graphics 'Olex2 (Dolomanov et al., 2009)'
_computing_publication_material 'Olex2 (Dolomanov et al., 2009)'
_computing_structure_refinement 'XL (Sheldrick, 2008)'
_computing_structure_solution 'XT (Sheldrick, 2015)'
_diffrn_ambient_temperature 100
_diffrn_detector_area_resol_mean 8
_diffrn_measured_fraction_theta_full 0.997
_diffrn_measured_fraction_theta_max 0.998
_diffrn_measurement_device_type 'Bruker X8-KappaApexII'
_diffrn_measurement_method 'fine slicing \w and \f scans'
_diffrn_radiation_monochromator graphite
_diffrn_radiation_type MoK\a
_diffrn_radiation_wavelength 0.71073
_diffrn_reflns_av_R_equivalents 0.0305
_diffrn_reflns_av_unetI/netI 0.0173
_diffrn_reflns_Laue_measured_fraction_full 0.997
_diffrn_reflns_Laue_measured_fraction_max 0.998
_diffrn_reflns_limit_h_max 12
_diffrn_reflns_limit_h_min -8
_diffrn_reflns_limit_k_max 21
_diffrn_reflns_limit_k_min -21
_diffrn_reflns_limit_l_max 17
_diffrn_reflns_limit_l_min -17
_diffrn_reflns_number 37519
_diffrn_reflns_point_group_measured_fraction_full 0.997
_diffrn_reflns_point_group_measured_fraction_max 0.998
_diffrn_reflns_theta_full 25.242
_diffrn_reflns_theta_max 27.996
_diffrn_reflns_theta_min 2.991
_diffrn_source 'sealed tube'
_diffrn_standards_number 0
_exptl_absorpt_coefficient_mu 5.884
_exptl_absorpt_correction_T_max 0.7461
_exptl_absorpt_correction_T_min 0.4464
_exptl_absorpt_correction_type empirical
_exptl_absorpt_process_details
'SADABS-2014/5 (Bruker,2014/5) was used for absorption correction. wR2(int) was 0.1325 before and 0.0444 after correction. The Ratio of minimum to maximum transmission is 0.5983. The \l/2 correction factor is 0.00150.'
_exptl_crystal_colour 'clear colourless'
_exptl_crystal_colour_lustre clear
_exptl_crystal_colour_primary colourless
_exptl_crystal_density_diffrn 1.791
_exptl_crystal_description plate
_exptl_crystal_F_000 1048
_exptl_crystal_size_max 0.2
_exptl_crystal_size_mid 0.11
_exptl_crystal_size_min 0.06
_refine_diff_density_max 0.714
_refine_diff_density_min -0.591
_refine_diff_density_rms 0.068
_refine_ls_extinction_method none
_refine_ls_goodness_of_fit_ref 1.054
_refine_ls_hydrogen_treatment constr
_refine_ls_matrix_type full
_refine_ls_number_parameters 233
_refine_ls_number_reflns 4823
_refine_ls_number_restraints 2
_refine_ls_restrained_S_all 1.057
_refine_ls_R_factor_all 0.0138
_refine_ls_R_factor_gt 0.0125
_refine_ls_shift/su_max 0.004
_refine_ls_shift/su_mean 0.000
_refine_ls_structure_factor_coef Fsqd
_refine_ls_weighting_details 'w=1/[\s^2^(Fo^2^)+(0.0125P)^2^+0.7427P] where P=(Fo^2^+2Fc^2^)/3'
_refine_ls_weighting_scheme calc
_refine_ls_wR_factor_gt 0.0302
_refine_ls_wR_factor_ref 0.0307
_reflns_Friedel_coverage 0.000
_reflns_number_gt 4565
_reflns_number_total 4823
_reflns_threshold_expression 'I > 2\s(I)'
_cod_data_source_file c8cc08713j2.cif
_cod_data_source_block 5566f
_cod_depositor_comments 'Adding full bibliography for 7122653.cif.'
_cod_database_code 7122653
_shelx_shelxl_version_number 2014/7
_shelx_space_group_comment
;
The symmetry employed for this shelxl refinement is uniquely defined
by the following loop, which should always be used as a source of
symmetry information in preference to the above space-group names.
They are only intended as comments.
;
_shelx_estimated_absorpt_t_max 0.719
_shelx_estimated_absorpt_t_min 0.386
_olex2_refinement_description
;
1. Fixed Uiso
 At 1.2 times of:
  All C(H) groups
 At 1.5 times of:
  All C(H,H,H) groups
2. Rigid bond restraints
 O2, C12
 with sigma for 1-2 distances of 0.001 and sigma for 1-3 distances of 0.001
 W, C12
 with sigma for 1-2 distances of 0.001 and sigma for 1-3 distances of 0.001
3.a Ternary CH refined with riding coordinates:
 C1(H1)
3.b Idealised Me refined as rotating group:
 C4(H4A,H4B,H4C), C5(H5A,H5B,H5C), C6(H6A,H6B,H6C), C7(H7A,H7B,H7C), C9(H9A,
 H9B,H9C), C10(H10A,H10B,H10C), C11(H11A,H11B,H11C)
;
_olex2_submission_special_instructions 'No special instructions were received'

loop_
_space_group_symop_operation_xyz
'x, y, z'
'-x, y+1/2, -z+1/2'
'-x, -y, -z'
'x, -y-1/2, z-1/2'

loop_
_atom_site_label
_atom_site_type_symbol
_atom_site_fract_x
_atom_site_fract_y
_atom_site_fract_z
_atom_site_U_iso_or_equiv
_atom_site_adp_type
_atom_site_occupancy
_atom_site_site_symmetry_order
_atom_site_calc_flag
_atom_site_refinement_flags_posn
_atom_site_refinement_flags_adp
W W 0.43409(2) 0.66076(2) 0.67817(2) 0.01203(3) Uani 1 1 d . U
P P 0.66375(4) 0.62384(2) 0.77987(3) 0.01288(8) Uani 1 1 d . .
O1 O 0.77225(12) 0.48149(7) 0.85170(9) 0.0204(2) Uani 1 1 d . .
O2 O 0.12963(13) 0.69700(10) 0.57473(10) 0.0321(3) Uani 1 1 d . U
O3 O 0.34130(12) 0.47503(7) 0.72212(9) 0.0223(2) Uani 1 1 d . .
O4 O 0.50509(12) 0.60021(8) 0.45678(9) 0.0226(3) Uani 1 1 d . .
O5 O 0.50291(17) 0.84927(8) 0.62443(11) 0.0330(3) Uani 1 1 d . .
O6 O 0.33744(14) 0.72013(8) 0.89382(9) 0.0279(3) Uani 1 1 d . .
N N 0.63709(14) 0.58934(9) 0.90118(10) 0.0188(3) Uani 1 1 d . .
C1 C 0.73731(16) 0.51833(10) 0.74962(12) 0.0154(3) Uani 1 1 d . .
H1 H 0.6536 0.4861 0.7202 0.019 Uiso 1 1 calc R .
C2 C 0.70182(17) 0.52138(11) 0.92260(12) 0.0200(3) Uani 1 1 d . .
C3 C 0.84928(17) 0.49394(11) 0.67955(13) 0.0198(3) Uani 1 1 d . .
C4 C 0.8444(2) 0.39824(12) 0.67004(15) 0.0309(4) Uani 1 1 d . .
H4A H 0.8677 0.3732 0.7386 0.046 Uiso 1 1 calc GR .
H4B H 0.9118 0.3798 0.6236 0.046 Uiso 1 1 calc GR .
H4C H 0.7507 0.3808 0.6418 0.046 Uiso 1 1 calc GR .
C5 C 0.99760(17) 0.51869(14) 0.72154(15) 0.0293(4) Uani 1 1 d . .
H5A H 1.0066 0.5796 0.7201 0.044 Uiso 1 1 calc GR .
H5B H 1.0636 0.4936 0.6784 0.044 Uiso 1 1 calc GR .
H5C H 1.0176 0.4988 0.7930 0.044 Uiso 1 1 calc GR .
C6 C 0.81090(19) 0.53215(12) 0.57214(13) 0.0268(4) Uani 1 1 d . .
H6A H 0.7183 0.5127 0.5440 0.040 Uiso 1 1 calc GR .
H6B H 0.8794 0.5151 0.5259 0.040 Uiso 1 1 calc GR .
H6C H 0.8104 0.5931 0.5778 0.040 Uiso 1 1 calc GR .
C7 C 0.7112(2) 0.47863(13) 1.02521(14) 0.0302(4) Uani 1 1 d . .
H7A H 0.6310 0.4415 1.0274 0.045 Uiso 1 1 calc GR .
H7B H 0.7114 0.5204 1.0804 0.045 Uiso 1 1 calc GR .
H7C H 0.7972 0.4459 1.0353 0.045 Uiso 1 1 calc GR .
C8 C 0.79613(18) 0.70714(11) 0.81535(13) 0.0209(3) Uani 1 1 d . .
C9 C 0.9168(2) 0.67663(12) 0.89292(16) 0.0300(4) Uani 1 1 d . .
H9A H 0.8808 0.6600 0.9576 0.045 Uiso 1 1 calc GR .
H9B H 0.9847 0.7217 0.9070 0.045 Uiso 1 1 calc GR .
H9C H 0.9618 0.6287 0.8636 0.045 Uiso 1 1 calc GR .
C10 C 0.84807(19) 0.74255(12) 0.71685(15) 0.0281(4) Uani 1 1 d . .
H10A H 0.9053 0.7007 0.6864 0.042 Uiso 1 1 calc GR .
H10B H 0.9039 0.7926 0.7343 0.042 Uiso 1 1 calc GR .
H10C H 0.7682 0.7570 0.6669 0.042 Uiso 1 1 calc GR .
C11 C 0.7193(2) 0.77573(11) 0.86910(14) 0.0273(4) Uani 1 1 d . .
H11A H 0.6443 0.7985 0.8203 0.041 Uiso 1 1 calc GR .
H11B H 0.7847 0.8203 0.8922 0.041 Uiso 1 1 calc GR .
H11C H 0.6798 0.7521 0.9291 0.041 Uiso 1 1 calc GR .
C12 C 0.24095(18) 0.68402(11) 0.61153(13) 0.0198(3) Uani 1 1 d . U
C13 C 0.37591(16) 0.54167(10) 0.70709(12) 0.0153(3) Uani 1 1 d . .
C14 C 0.48500(16) 0.62241(10) 0.53751(12) 0.0157(3) Uani 1 1 d . .
C15 C 0.48272(18) 0.78145(11) 0.64414(12) 0.0206(3) Uani 1 1 d . .
C16 C 0.37400(17) 0.69910(10) 0.81771(13) 0.0181(3) Uani 1 1 d . .

loop_
_atom_site_aniso_label
_atom_site_aniso_U_11
_atom_site_aniso_U_22
_atom_site_aniso_U_33
_atom_site_aniso_U_23
_atom_site_aniso_U_13
_atom_site_aniso_U_12
W 0.01193(4) 0.01288(4) 0.01155(4) 0.00133(2) 0.00245(2) 0.00132(2)
P 0.01244(17) 0.01365(18) 0.01260(17) -0.00076(14) 0.00160(14) 0.00007(15)
O1 0.0202(6) 0.0210(6) 0.0195(6) 0.0041(5) 0.0001(5) 0.0056(5)
O2 0.0187(6) 0.0507(9) 0.0268(7) 0.0077(6) 0.0023(5) 0.0105(6)
O3 0.0221(6) 0.0187(6) 0.0271(6) 0.0011(5) 0.0066(5) -0.0016(5)
O4 0.0215(6) 0.0303(7) 0.0167(6) -0.0014(5) 0.0051(5) 0.0013(5)
O5 0.0471(9) 0.0201(7) 0.0306(7) 0.0066(5) -0.0020(7) -0.0055(6)
O6 0.0391(7) 0.0249(7) 0.0217(6) -0.0015(5) 0.0122(6) 0.0067(6)
N 0.0172(6) 0.0256(7) 0.0135(6) 0.0018(5) 0.0015(5) 0.0026(6)
C1 0.0134(7) 0.0162(7) 0.0162(7) -0.0012(6) -0.0011(6) 0.0003(6)
C2 0.0175(7) 0.0253(8) 0.0168(7) 0.0026(7) 0.0004(6) -0.0012(7)
C3 0.0135(7) 0.0253(9) 0.0201(8) -0.0061(6) 0.0001(6) 0.0049(7)
C4 0.0275(9) 0.0273(10) 0.0359(10) -0.0114(8) -0.0060(8) 0.0126(8)
C5 0.0132(8) 0.0438(11) 0.0308(9) -0.0065(9) 0.0017(7) 0.0035(8)
C6 0.0226(8) 0.0397(11) 0.0188(8) -0.0038(7) 0.0057(7) 0.0084(8)
C7 0.0328(10) 0.0363(10) 0.0204(8) 0.0106(8) -0.0011(7) 0.0019(9)
C8 0.0199(8) 0.0185(8) 0.0235(8) -0.0055(7) -0.0010(7) -0.0043(7)
C9 0.0242(9) 0.0304(10) 0.0327(10) -0.0084(8) -0.0093(8) -0.0035(8)
C10 0.0234(9) 0.0254(9) 0.0358(10) -0.0005(8) 0.0048(8) -0.0107(7)
C11 0.0352(10) 0.0195(9) 0.0260(9) -0.0092(7) -0.0018(8) 0.0000(8)
C12 0.0180(6) 0.0256(8) 0.0163(8) 0.0029(6) 0.0039(6) 0.0043(7)
C13 0.0117(7) 0.0210(8) 0.0132(7) -0.0014(6) 0.0017(6) 0.0026(6)
C14 0.0130(7) 0.0169(7) 0.0172(7) 0.0029(6) 0.0012(6) -0.0009(6)
C15 0.0239(8) 0.0204(8) 0.0171(8) 0.0005(6) 0.0006(6) 0.0003(7)
C16 0.0221(8) 0.0127(7) 0.0198(8) 0.0030(6) 0.0031(6) 0.0021(6)

loop_
_atom_type_symbol
_atom_type_description
_atom_type_scat_dispersion_real
_atom_type_scat_dispersion_imag
_atom_type_scat_source
C C 0.0033 0.0016 'International Tables Vol C Tables 4.2.6.8 and 6.1.1.4'
H H 0.0000 0.0000 'International Tables Vol C Tables 4.2.6.8 and 6.1.1.4'
N N 0.0061 0.0033 'International Tables Vol C Tables 4.2.6.8 and 6.1.1.4'
O O 0.0106 0.0060 'International Tables Vol C Tables 4.2.6.8 and 6.1.1.4'
P P 0.1023 0.0942 'International Tables Vol C Tables 4.2.6.8 and 6.1.1.4'
W W -0.8490 6.8722 'International Tables Vol C Tables 4.2.6.8 and 6.1.1.4'

loop_
_geom_angle_atom_site_label_1
_geom_angle_atom_site_label_2
_geom_angle_atom_site_label_3
_geom_angle
C12 W P 173.11(5)
C12 W C13 89.48(7)
C12 W C14 88.52(6)
C12 W C15 87.49(7)
C12 W C16 89.15(7)
C13 W P 85.91(4)
C13 W C14 88.91(6)
C13 W C15 176.92(6)
C13 W C16 90.44(6)
C14 W P 96.50(4)
C14 W C15 90.47(6)
C14 W C16 177.58(6)
C15 W P 97.16(5)
C15 W C16 90.07(6)
C16 W P 85.78(5)
N P W 110.11(5)
N P C1 89.99(7)
N P C8 99.87(7)
C1 P W 115.44(5)
C8 P W 119.97(6)
C8 P C1 115.24(7)
C2 O1 C1 109.94(12)
C2 N P 110.94(12)
P C1 H1 103.6
O1 C1 P 103.22(10)
O1 C1 H1 103.6
O1 C1 C3 109.07(12)
C3 C1 P 130.87(12)
C3 C1 H1 103.6
O1 C2 C7 113.67(15)
N C2 O1 121.64(14)
N C2 C7 124.68(16)
C1 C3 C4 106.47(15)
C5 C3 C1 114.58(13)
C5 C3 C4 107.84(15)
C5 C3 C6 110.20(15)
C6 C3 C1 108.70(13)
C6 C3 C4 108.88(14)
C3 C4 H4A 109.5
C3 C4 H4B 109.5
C3 C4 H4C 109.5
H4A C4 H4B 109.5
H4A C4 H4C 109.5
H4B C4 H4C 109.5
C3 C5 H5A 109.5
C3 C5 H5B 109.5
C3 C5 H5C 109.5
H5A C5 H5B 109.5
H5A C5 H5C 109.5
H5B C5 H5C 109.5
C3 C6 H6A 109.5
C3 C6 H6B 109.5
C3 C6 H6C 109.5
H6A C6 H6B 109.5
H6A C6 H6C 109.5
H6B C6 H6C 109.5
C2 C7 H7A 109.5
C2 C7 H7B 109.5
C2 C7 H7C 109.5
H7A C7 H7B 109.5
H7A C7 H7C 109.5
H7B C7 H7C 109.5
C9 C8 P 112.59(12)
C9 C8 C11 107.49(14)
C10 C8 P 109.65(12)
C10 C8 C9 111.75(15)
C10 C8 C11 109.41(15)
C11 C8 P 105.72(12)
C8 C9 H9A 109.5
C8 C9 H9B 109.5
C8 C9 H9C 109.5
H9A C9 H9B 109.5
H9A C9 H9C 109.5
H9B C9 H9C 109.5
C8 C10 H10A 109.5
C8 C10 H10B 109.5
C8 C10 H10C 109.5
H10A C10 H10B 109.5
H10A C10 H10C 109.5
H10B C10 H10C 109.5
C8 C11 H11A 109.5
C8 C11 H11B 109.5
C8 C11 H11C 109.5
H11A C11 H11B 109.5
H11A C11 H11C 109.5
H11B C11 H11C 109.5
O2 C12 W 178.98(15)
O3 C13 W 178.83(14)
O4 C14 W 175.81(13)
O5 C15 W 176.64(16)
O6 C16 W 178.30(15)

loop_
_geom_bond_atom_site_label_1
_geom_bond_atom_site_label_2
_geom_bond_distance
W P 2.5263(4)
W C12 2.0051(17)
W C13 2.0370(16)
W C14 2.0374(16)
W C15 2.0508(17)
W C16 2.0560(16)
P N 1.7150(14)
P C1 1.8928(16)
P C8 1.8720(17)
O1 C1 1.4565(18)
O1 C2 1.363(2)
O2 C12 1.148(2)
O3 C13 1.143(2)
O4 C14 1.1433(19)
O5 C15 1.139(2)
O6 C16 1.136(2)
N C2 1.272(2)
C1 H1 1.0000
C1 C3 1.538(2)
C2 C7 1.492(2)
C3 C4 1.540(2)
C3 C5 1.530(2)
C3 C6 1.531(2)
C4 H4A 0.9800
C4 H4B 0.9800
C4 H4C 0.9800
C5 H5A 0.9800
C5 H5B 0.9800
C5 H5C 0.9800
C6 H6A 0.9800
C6 H6B 0.9800
C6 H6C 0.9800
C7 H7A 0.9800
C7 H7B 0.9800
C7 H7C 0.9800
C8 C9 1.535(2)
C8 C10 1.533(3)
C8 C11 1.537(2)
C9 H9A 0.9800
C9 H9B 0.9800
C9 H9C 0.9800
C10 H10A 0.9800
C10 H10B 0.9800
C10 H10C 0.9800
C11 H11A 0.9800
C11 H11B 0.9800
C11 H11C 0.9800
